data_4079476
loop_
_publ_author_name
'Nekoueishahraki, Bijan'
'Samuel, Prinson P.'
'Roesky, Herbert W.'
'Stern, Daniel'
'Matussek, Julia'
'Stalke, Dietmar'

_publ_section_title
;
 Organobismuth(III) and Dibismuthine Complexes Bearing
 N,N&#x2032;-Disubstituted 1,8-Diaminonaphthalene Ligand: Synthesis,
 Structure, and Reactivity
;
_journal_issue 18
_journal_name_full Organometallics
_journal_page_first 6697
_journal_paper_doi 10.1021/om300758s
_journal_volume 31
_journal_year 2012
_chemical_formula_moiety 'C32 H48 Bi2 N4 Si4'
_chemical_formula_sum 'C32 H48 Bi2 N4 Si4'
_chemical_formula_weight 1019.06
_chemical_name_systematic
; 
 ? 
;
_space_group_IT_number 14
_symmetry_cell_setting monoclinic
_symmetry_space_group_name_Hall '-P 2ybc'
_symmetry_space_group_name_H-M 'P 1 21/c 1'
_atom_sites_solution_hydrogens geom
_atom_sites_solution_primary direct
_atom_sites_solution_secondary difmap
_audit_creation_method SHELXL-97
_cell_angle_alpha 90.00
_cell_angle_beta 106.637(2)
_cell_angle_gamma 90.00
_cell_formula_units_Z 4
_cell_length_a 18.0698(13)
_cell_length_b 12.2388(9)
_cell_length_c 17.9147(13)
_cell_measurement_reflns_used 9585
_cell_measurement_temperature 100(2)
_cell_measurement_theta_max 40.049
_cell_measurement_theta_min 2.353
_cell_volume 3796.0(5)
_computing_cell_refinement 'SAINT V7.46A (Bruker, 2008)'
_computing_data_collection 'APEX2 v2.2-0 (Bruker, 2008)'
_computing_data_reduction 'SAINT V7.46A (Bruker, 2008)'
_computing_molecular_graphics 'XSHELL v4.01 (Bruker, 2000)'
_computing_publication_material 'XSHELL v4.01 (Bruker, 2000)'
_computing_structure_refinement 'XL in SHELXTL v2008/2(Sheldrick, 2008)'
_computing_structure_solution 'XS in SHELXTL v2008/2(Sheldrick, 2008)'
_diffrn_ambient_temperature 100(2)
_diffrn_measured_fraction_theta_full 0.999
_diffrn_measured_fraction_theta_max 0.999
_diffrn_measurement_device_type 'BRUKER APEXII Quazar'
_diffrn_measurement_method 'omega scans'
_diffrn_radiation_monochromator 'multilayer mirror optics'
_diffrn_radiation_source 'micro-focus sealed tube'
_diffrn_radiation_type MoK\a
_diffrn_radiation_wavelength 0.71073
_diffrn_reflns_av_R_equivalents 0.0287
_diffrn_reflns_av_sigmaI/netI 0.0132
_diffrn_reflns_limit_h_max 28
_diffrn_reflns_limit_h_min -28
_diffrn_reflns_limit_k_max 19
_diffrn_reflns_limit_k_min -19
_diffrn_reflns_limit_l_max 28
_diffrn_reflns_limit_l_min -27
_diffrn_reflns_number 181534
_diffrn_reflns_theta_full 34.34
_diffrn_reflns_theta_max 34.34
_diffrn_reflns_theta_min 1.18
_exptl_absorpt_coefficient_mu 9.412
_exptl_absorpt_correction_T_max 0.1173
_exptl_absorpt_correction_T_min 0.0453
_exptl_absorpt_correction_type multi-scan
_exptl_absorpt_process_details 'SADABS 2008/1 (Sheldrick, 2008)'
_exptl_crystal_colour red
_exptl_crystal_density_diffrn 1.783
_exptl_crystal_density_method 'not measured'
_exptl_crystal_description block
_exptl_crystal_F_000 1960
_exptl_crystal_size_max 0.20
_exptl_crystal_size_mid 0.18
_exptl_crystal_size_min 0.16
_refine_diff_density_max 1.285
_refine_diff_density_min -0.814
_refine_diff_density_rms 0.084
_refine_ls_extinction_method none
_refine_ls_goodness_of_fit_ref 1.032
_refine_ls_hydrogen_treatment constr
_refine_ls_matrix_type full
_refine_ls_number_parameters 421
_refine_ls_number_reflns 15890
_refine_ls_number_restraints 102
_refine_ls_restrained_S_all 1.035
_refine_ls_R_factor_all 0.0247
_refine_ls_R_factor_gt 0.0163
_refine_ls_shift/su_max 0.008
_refine_ls_shift/su_mean 0.000
_refine_ls_structure_factor_coef Fsqd
_refine_ls_weighting_details 'calc w=1/[\s^2^(Fo^2^)+(0.0121P)^2^+2.3911P] where P=(Fo^2^+2Fc^2^)/3'
_refine_ls_weighting_scheme calc
_refine_ls_wR_factor_gt 0.0347
_refine_ls_wR_factor_ref 0.0371
_reflns_number_gt 12981
_reflns_number_total 15890
_reflns_threshold_expression >2sigma(I)
_cod_data_source_file om300758s_si_002.cif
_cod_data_source_block 10
_cod_original_sg_symbol_H-M P2(1)/c
_cod_database_code 4079476

loop_
_symmetry_equiv_pos_as_xyz
'x, y, z'
'-x, y+1/2, -z+1/2'
'-x, -y, -z'
'x, -y-1/2, z-1/2'

loop_
_atom_site_label
_atom_site_type_symbol
_atom_site_fract_x
_atom_site_fract_y
_atom_site_fract_z
_atom_site_U_iso_or_equiv
_atom_site_adp_type
_atom_site_occupancy
_atom_site_symmetry_multiplicity
_atom_site_calc_flag
_atom_site_refinement_flags
_atom_site_disorder_assembly
_atom_site_disorder_group
Bi1 Bi 0.326953(3) 0.999445(4) 0.232580(3) 0.01592(1) Uani 1 1 d . . .
Bi2 Bi 0.178567(3) 0.995733(4) 0.278281(3) 0.01602(1) Uani 1 1 d . A .
Si1 Si 0.42019(2) 0.75713(3) 0.27526(2) 0.02073(8) Uani 1 1 d . . .
Si2 Si 0.29576(3) 1.03481(3) 0.04227(2) 0.02041(8) Uani 1 1 d . . .
Si3 Si 0.22690(9) 0.94102(11) 0.47078(8) 0.0228(2) Uani 0.851(6) 1 d PDU A 1
Si4 Si 0.08655(2) 1.23097(3) 0.21348(3) 0.01904(7) Uani 1 1 d . A .
N1 N 0.33165(7) 0.82282(10) 0.23850(7) 0.0183(2) Uani 1 1 d . . .
N2 N 0.26009(7) 0.97340(11) 0.11263(7) 0.0200(2) Uani 1 1 d . . .
N3 N 0.24307(8) 1.02534(10) 0.39828(7) 0.0203(2) Uani 1 1 d . . .
N4 N 0.17311(7) 1.17206(10) 0.26834(7) 0.0180(2) Uani 1 1 d . . .
C1 C 0.25947(8) 0.76996(11) 0.21331(8) 0.0168(2) Uani 1 1 d . . .
C2 C 0.19492(8) 0.81011(11) 0.15051(8) 0.0164(2) Uani 1 1 d . . .
C3 C 0.19500(8) 0.90721(11) 0.10354(8) 0.0175(2) Uani 1 1 d . . .
C4 C 0.12661(9) 0.93785(12) 0.04853(9) 0.0220(3) Uani 1 1 d . . .
H4 H 0.1261 1.0035 0.0201 0.026 Uiso 1 1 calc R . .
C5 C 0.05865(9) 0.87620(13) 0.03330(9) 0.0239(3) Uani 1 1 d . . .
H5 H 0.0137 0.8991 -0.0058 0.029 Uiso 1 1 calc R . .
C6 C 0.05720(9) 0.78304(13) 0.07482(9) 0.0228(3) Uani 1 1 d . . .
H6 H 0.0112 0.7409 0.0642 0.027 Uiso 1 1 calc R . .
C7 C 0.12383(8) 0.74882(12) 0.13362(8) 0.0189(3) Uani 1 1 d . . .
C8 C 0.11841(9) 0.65191(12) 0.17506(9) 0.0228(3) Uani 1 1 d . . .
H8 H 0.0715 0.6117 0.1621 0.027 Uiso 1 1 calc R . .
C9 C 0.17995(10) 0.61592(13) 0.23334(10) 0.0248(3) Uani 1 1 d . . .
H9 H 0.1761 0.5507 0.2607 0.030 Uiso 1 1 calc R . .
C10 C 0.24899(9) 0.67561(13) 0.25265(9) 0.0220(3) Uani 1 1 d . . .
H10 H 0.2907 0.6505 0.2946 0.026 Uiso 1 1 calc R . .
C11 C 0.43446(11) 0.65863(16) 0.20117(12) 0.0357(4) Uani 1 1 d . . .
H11A H 0.3937 0.6031 0.1908 0.054 Uiso 1 1 calc R . .
H11B H 0.4849 0.6232 0.2209 0.054 Uiso 1 1 calc R . .
H11C H 0.4323 0.6978 0.1529 0.054 Uiso 1 1 calc R . .
C12 C 0.43413(11) 0.68435(15) 0.37035(11) 0.0334(4) Uani 1 1 d . . .
H12A H 0.4110 0.7274 0.4040 0.050 Uiso 1 1 calc R . .
H12B H 0.4895 0.6750 0.3959 0.050 Uiso 1 1 calc R . .
H12C H 0.4092 0.6125 0.3609 0.050 Uiso 1 1 calc R . .
C13 C 0.49643(9) 0.86531(14) 0.29366(11) 0.0278(3) Uani 1 1 d . . .
H13A H 0.4930 0.9045 0.2451 0.042 Uiso 1 1 calc R . .
H13B H 0.5475 0.8313 0.3129 0.042 Uiso 1 1 calc R . .
H13C H 0.4888 0.9168 0.3327 0.042 Uiso 1 1 calc R . .
C14 C 0.30504(14) 1.18407(14) 0.06237(13) 0.0417(5) Uani 1 1 d . . .
H14A H 0.2536 1.2162 0.0535 0.063 Uiso 1 1 calc R . .
H14B H 0.3312 1.2186 0.0276 0.063 Uiso 1 1 calc R . .
H14C H 0.3352 1.1961 0.1166 0.063 Uiso 1 1 calc R . .
C15 C 0.23563(12) 1.00983(18) -0.05943(10) 0.0372(4) Uani 1 1 d . . .
H15A H 0.2220 0.9322 -0.0660 0.056 Uiso 1 1 calc R . .
H15B H 0.2648 1.0304 -0.0957 0.056 Uiso 1 1 calc R . .
H15C H 0.1884 1.0537 -0.0701 0.056 Uiso 1 1 calc R . .
C16 C 0.39368(11) 0.97622(17) 0.05237(12) 0.0352(4) Uani 1 1 d . . .
H16A H 0.4268 0.9884 0.1055 0.053 Uiso 1 1 calc R . .
H16B H 0.4165 1.0119 0.0152 0.053 Uiso 1 1 calc R . .
H16C H 0.3891 0.8976 0.0417 0.053 Uiso 1 1 calc R . .
C17 C 0.30844(8) 1.09172(11) 0.40751(8) 0.0177(2) Uani 1 1 d . A .
C18 C 0.30792(8) 1.18899(11) 0.36041(8) 0.0161(2) Uani 1 1 d . . .
C19 C 0.24388(8) 1.22758(11) 0.29643(8) 0.0162(2) Uani 1 1 d . A .
C20 C 0.25374(8) 1.32419(12) 0.25907(9) 0.0200(3) Uani 1 1 d . . .
H20 H 0.2123 1.3491 0.2168 0.024 Uiso 1 1 calc R A .
C21 C 0.32154(9) 1.38632(12) 0.28066(9) 0.0217(3) Uani 1 1 d . A .
H21 H 0.3249 1.4526 0.2542 0.026 Uiso 1 1 calc R . .
C22 C 0.38274(9) 1.35141(12) 0.33980(9) 0.0206(3) Uani 1 1 d . . .
H22 H 0.4290 1.3932 0.3542 0.025 Uiso 1 1 calc R A .
C23 C 0.37774(8) 1.25320(11) 0.37988(8) 0.0183(2) Uani 1 1 d . A .
C24 C 0.44406(9) 1.22095(13) 0.44009(9) 0.0222(3) Uani 1 1 d . . .
H24 H 0.4892 1.2652 0.4521 0.027 Uiso 1 1 calc R A .
C25 C 0.44344(9) 1.12673(13) 0.48079(9) 0.0244(3) Uani 1 1 d . A .
H25 H 0.4882 1.1046 0.5204 0.029 Uiso 1 1 calc R . .
C26 C 0.37635(9) 1.06295(12) 0.46383(9) 0.0222(3) Uani 1 1 d . . .
H26 H 0.3772 0.9970 0.4920 0.027 Uiso 1 1 calc R A .
C27 C 0.24750(12) 1.01453(15) 0.56531(10) 0.0309(3) Uani 0.851(6) 1 d PDU A 1
H27A H 0.3023 1.0342 0.5830 0.046 Uiso 0.851(6) 1 calc PR A 1
H27B H 0.2350 0.9671 0.6041 0.046 Uiso 0.851(6) 1 calc PR A 1
H27C H 0.2160 1.0810 0.5587 0.046 Uiso 0.851(6) 1 calc PR A 1
C28 C 0.12243(17) 0.9046(3) 0.43726(16) 0.0517(9) Uani 0.851(6) 1 d PDU A 1
H28A H 0.0915 0.9713 0.4234 0.078 Uiso 0.851(6) 1 calc PR A 1
H28B H 0.1080 0.8666 0.4792 0.078 Uiso 0.851(6) 1 calc PR A 1
H28C H 0.1128 0.8569 0.3916 0.078 Uiso 0.851(6) 1 calc PR A 1
C29 C 0.2819(2) 0.80954(17) 0.48401(15) 0.0412(7) Uani 0.851(6) 1 d PDU A 1
H29A H 0.2730 0.7731 0.4335 0.062 Uiso 0.851(6) 1 calc PR A 1
H29B H 0.2643 0.7621 0.5196 0.062 Uiso 0.851(6) 1 calc PR A 1
H29C H 0.3371 0.8245 0.5059 0.062 Uiso 0.851(6) 1 calc PR A 1
Si3' Si 0.2047(5) 0.9569(6) 0.4657(5) 0.0225(12) Uani 0.149(6) 1 d PDU A 2
C27' C 0.24750(12) 1.01453(15) 0.56531(10) 0.0309(3) Uani 0.149(6) 1 d PDU A 2
H27D H 0.3040 1.0134 0.5779 0.046 Uiso 0.149(6) 1 calc PR A 2
H27E H 0.2312 0.9704 0.6034 0.046 Uiso 0.149(6) 1 calc PR A 2
H27F H 0.2298 1.0900 0.5668 0.046 Uiso 0.149(6) 1 calc PR A 2
C28' C 0.1000(7) 0.9688(16) 0.4426(9) 0.043(3) Uani 0.149(6) 1 d PDU A 2
H28D H 0.0855 1.0462 0.4402 0.065 Uiso 0.149(6) 1 calc PR A 2
H28E H 0.0822 0.9322 0.4830 0.065 Uiso 0.149(6) 1 calc PR A 2
H28F H 0.0759 0.9344 0.3920 0.065 Uiso 0.149(6) 1 calc PR A 2
C29' C 0.2310(11) 0.8092(10) 0.4638(10) 0.043(3) Uani 0.149(6) 1 d PDU A 2
H29D H 0.2010 0.7765 0.4144 0.065 Uiso 0.149(6) 1 calc PR A 2
H29E H 0.2194 0.7710 0.5072 0.065 Uiso 0.149(6) 1 calc PR A 2
H29F H 0.2862 0.8027 0.4687 0.065 Uiso 0.149(6) 1 calc PR A 2
C30 C 0.05853(10) 1.34276(14) 0.27061(12) 0.0331(4) Uani 1 1 d . . .
H30A H 0.0513 1.3127 0.3188 0.050 Uiso 1 1 calc R A .
H30B H 0.0102 1.3761 0.2396 0.050 Uiso 1 1 calc R . .
H30C H 0.0993 1.3982 0.2835 0.050 Uiso 1 1 calc R . .
C31 C 0.01104(9) 1.12137(13) 0.19442(10) 0.0264(3) Uani 1 1 d . . .
H31A H 0.0235 1.0649 0.1611 0.040 Uiso 1 1 calc R A .
H31B H -0.0395 1.1532 0.1682 0.040 Uiso 1 1 calc R . .
H31C H 0.0096 1.0887 0.2439 0.040 Uiso 1 1 calc R . .
C32 C 0.08681(11) 1.28392(16) 0.11534(10) 0.0333(4) Uani 1 1 d . . .
H32A H 0.1113 1.3561 0.1212 0.050 Uiso 1 1 calc R A .
H32B H 0.0336 1.2899 0.0819 0.050 Uiso 1 1 calc R . .
H32C H 0.1157 1.2335 0.0916 0.050 Uiso 1 1 calc R . .

loop_
_atom_site_aniso_label
_atom_site_aniso_U_11
_atom_site_aniso_U_22
_atom_site_aniso_U_33
_atom_site_aniso_U_23
_atom_site_aniso_U_13
_atom_site_aniso_U_12
Bi1 0.01722(2) 0.01409(2) 0.01657(2) -0.00013(2) 0.00506(2) -0.00113(2)
Bi2 0.01800(2) 0.01350(2) 0.01711(2) -0.00073(2) 0.00588(2) -0.00181(2)
Si1 0.01989(19) 0.01829(18) 0.0220(2) 0.00115(15) 0.00285(15) 0.00234(14)
Si2 0.0262(2) 0.01831(17) 0.01868(19) 0.00209(14) 0.00953(16) -0.00096(15)
Si3 0.0293(5) 0.0221(4) 0.0176(3) 0.0028(3) 0.0076(4) -0.0059(3)
Si4 0.01695(18) 0.01725(17) 0.02211(19) 0.00098(14) 0.00429(15) -0.00005(14)
N1 0.0187(5) 0.0147(5) 0.0210(6) 0.0009(4) 0.0046(5) 0.0003(4)
N2 0.0221(6) 0.0222(5) 0.0148(5) 0.0026(4) 0.0036(4) -0.0043(4)
N3 0.0247(6) 0.0193(5) 0.0169(5) 0.0018(4) 0.0061(5) -0.0047(4)
N4 0.0174(6) 0.0150(5) 0.0209(6) -0.0005(4) 0.0043(5) -0.0005(4)
C1 0.0193(6) 0.0148(5) 0.0172(6) -0.0008(4) 0.0067(5) 0.0000(5)
C2 0.0190(6) 0.0152(5) 0.0156(6) -0.0015(4) 0.0059(5) -0.0007(4)
C3 0.0193(6) 0.0168(6) 0.0166(6) -0.0002(5) 0.0057(5) 0.0000(5)
C4 0.0232(7) 0.0211(6) 0.0209(7) 0.0025(5) 0.0047(6) 0.0020(5)
C5 0.0199(7) 0.0267(7) 0.0226(7) -0.0001(6) 0.0022(6) 0.0008(5)
C6 0.0202(7) 0.0255(7) 0.0223(7) -0.0030(5) 0.0057(5) -0.0029(5)
C7 0.0204(6) 0.0186(6) 0.0190(6) -0.0032(5) 0.0078(5) -0.0020(5)
C8 0.0247(7) 0.0211(6) 0.0243(7) -0.0014(5) 0.0097(6) -0.0062(5)
C9 0.0285(8) 0.0202(7) 0.0268(8) 0.0038(5) 0.0098(6) -0.0046(6)
C10 0.0243(7) 0.0190(6) 0.0219(7) 0.0038(5) 0.0054(6) 0.0001(5)
C11 0.0326(9) 0.0322(9) 0.0437(11) -0.0092(8) 0.0130(8) 0.0060(7)
C12 0.0313(9) 0.0309(8) 0.0301(9) 0.0102(7) -0.0042(7) -0.0039(7)
C13 0.0208(7) 0.0284(8) 0.0324(9) 0.0045(6) 0.0047(6) 0.0004(6)
C14 0.0686(14) 0.0213(8) 0.0454(11) 0.0020(7) 0.0328(11) -0.0050(8)
C15 0.0406(10) 0.0526(12) 0.0177(7) 0.0064(7) 0.0072(7) -0.0041(9)
C16 0.0303(9) 0.0455(10) 0.0341(9) 0.0015(8) 0.0159(7) 0.0037(8)
C17 0.0204(6) 0.0167(6) 0.0164(6) -0.0012(4) 0.0058(5) -0.0008(5)
C18 0.0186(6) 0.0146(5) 0.0160(6) -0.0007(4) 0.0062(5) -0.0004(4)
C19 0.0179(6) 0.0147(5) 0.0164(6) -0.0010(4) 0.0056(5) -0.0006(4)
C20 0.0205(7) 0.0175(6) 0.0205(7) 0.0025(5) 0.0037(5) -0.0012(5)
C21 0.0247(7) 0.0178(6) 0.0228(7) 0.0018(5) 0.0069(6) -0.0047(5)
C22 0.0202(7) 0.0203(6) 0.0215(7) 0.0000(5) 0.0061(5) -0.0052(5)
C23 0.0193(6) 0.0186(6) 0.0177(6) -0.0020(5) 0.0064(5) -0.0015(5)
C24 0.0191(6) 0.0255(7) 0.0210(7) -0.0010(5) 0.0039(5) -0.0023(5)
C25 0.0208(7) 0.0284(7) 0.0216(7) 0.0027(6) 0.0024(6) 0.0034(6)
C26 0.0255(7) 0.0204(6) 0.0202(7) 0.0039(5) 0.0058(6) 0.0026(5)
C27 0.0409(9) 0.0329(8) 0.0218(7) 0.0010(6) 0.0136(7) -0.0007(7)
C28 0.0438(15) 0.073(2) 0.0368(13) 0.0168(13) 0.0091(11) -0.0267(14)
C29 0.073(2) 0.0189(9) 0.0355(12) 0.0046(8) 0.0218(12) 0.0004(10)
Si3' 0.031(3) 0.0183(19) 0.023(2) 0.0012(15) 0.016(2) -0.0035(18)
C27' 0.0409(9) 0.0329(8) 0.0218(7) 0.0010(6) 0.0136(7) -0.0007(7)
C28' 0.035(4) 0.057(5) 0.040(5) 0.005(4) 0.015(4) -0.010(4)
C29' 0.056(6) 0.037(4) 0.042(5) 0.003(4) 0.022(4) 0.000(4)
C30 0.0273(8) 0.0258(8) 0.0468(11) -0.0072(7) 0.0118(8) 0.0037(6)
C31 0.0199(7) 0.0241(7) 0.0336(9) 0.0001(6) 0.0050(6) -0.0024(5)
C32 0.0285(9) 0.0405(10) 0.0251(8) 0.0084(7) -0.0017(7) -0.0075(7)

loop_
_atom_type_symbol
_atom_type_description
_atom_type_scat_dispersion_real
_atom_type_scat_dispersion_imag
_atom_type_scat_source
C C 0.0033 0.0016 'International Tables Vol C Tables 4.2.6.8 and 6.1.1.4'
H H 0.0000 0.0000 'International Tables Vol C Tables 4.2.6.8 and 6.1.1.4'
N N 0.0061 0.0033 'International Tables Vol C Tables 4.2.6.8 and 6.1.1.4'
Si Si 0.0817 0.0704 'International Tables Vol C Tables 4.2.6.8 and 6.1.1.4'
Bi Bi -4.1077 10.2566 'International Tables Vol C Tables 4.2.6.8 and 6.1.1.4'

loop_
_geom_angle_atom_site_label_1
_geom_angle_atom_site_label_2
_geom_angle_atom_site_label_3
_geom_angle
N1 Bi1 N2 84.52(5)
N1 Bi1 Bi2 89.83(3)
N2 Bi1 Bi2 88.88(3)
N3 Bi2 N4 85.05(5)
N3 Bi2 Bi1 89.96(4)
N4 Bi2 Bi1 89.19(3)
N1 Si1 C11 109.17(8)
N1 Si1 C13 106.87(7)
C11 Si1 C13 109.75(9)
N1 Si1 C12 115.64(8)
C11 Si1 C12 109.25(9)
C13 Si1 C12 106.00(8)
N2 Si2 C15 113.86(8)
N2 Si2 C14 108.37(8)
C15 Si2 C14 110.25(10)
N2 Si2 C16 107.48(8)
C15 Si2 C16 107.64(9)
C14 Si2 C16 109.12(10)
N3 Si3 C27 111.02(10)
N3 Si3 C28 105.73(11)
C27 Si3 C28 109.23(13)
N3 Si3 C29 113.98(12)
C27 Si3 C29 109.90(12)
C28 Si3 C29 106.71(16)
N4 Si4 C30 109.53(8)
N4 Si4 C31 107.16(7)
C30 Si4 C31 109.12(8)
N4 Si4 C32 115.34(8)
C30 Si4 C32 109.59(9)
C31 Si4 C32 105.89(8)
C1 N1 Si1 125.07(10)
C1 N1 Bi1 115.03(9)
Si1 N1 Bi1 119.87(6)
C3 N2 Si2 129.69(10)
C3 N2 Bi1 114.34(9)
Si2 N2 Bi1 115.95(7)
C17 N3 Si3 124.63(11)
C17 N3 Si3' 132.5(3)
Si3 N3 Si3' 14.1(3)
C17 N3 Bi2 114.20(9)
Si3 N3 Bi2 118.86(8)
Si3' N3 Bi2 113.3(3)
C19 N4 Si4 125.26(10)
C19 N4 Bi2 115.87(9)
Si4 N4 Bi2 118.03(6)
C10 C1 N1 117.75(13)
C10 C1 C2 118.43(13)
N1 C1 C2 123.79(12)
C7 C2 C1 117.07(12)
C7 C2 C3 116.82(12)
C1 C2 C3 126.11(12)
C4 C3 N2 118.19(13)
C4 C3 C2 118.74(13)
N2 C3 C2 123.04(13)
C3 C4 C5 122.93(14)
C3 C4 H4 118.5
C5 C4 H4 118.5
C6 C5 C4 119.76(14)
C6 C5 H5 120.1
C4 C5 H5 120.1
C5 C6 C7 120.45(14)
C5 C6 H6 119.8
C7 C6 H6 119.8
C6 C7 C8 117.72(14)
C6 C7 C2 121.21(13)
C8 C7 C2 121.07(14)
C9 C8 C7 120.55(14)
C9 C8 H8 119.7
C7 C8 H8 119.7
C8 C9 C10 119.64(14)
C8 C9 H9 120.2
C10 C9 H9 120.2
C1 C10 C9 123.18(14)
C1 C10 H10 118.4
C9 C10 H10 118.4
Si1 C11 H11A 109.5
Si1 C11 H11B 109.5
H11A C11 H11B 109.5
Si1 C11 H11C 109.5
H11A C11 H11C 109.5
H11B C11 H11C 109.5
Si1 C12 H12A 109.5
Si1 C12 H12B 109.5
H12A C12 H12B 109.5
Si1 C12 H12C 109.5
H12A C12 H12C 109.5
H12B C12 H12C 109.5
Si1 C13 H13A 109.5
Si1 C13 H13B 109.5
H13A C13 H13B 109.5
Si1 C13 H13C 109.5
H13A C13 H13C 109.5
H13B C13 H13C 109.5
Si2 C14 H14A 109.5
Si2 C14 H14B 109.5
H14A C14 H14B 109.5
Si2 C14 H14C 109.5
H14A C14 H14C 109.5
H14B C14 H14C 109.5
Si2 C15 H15A 109.5
Si2 C15 H15B 109.5
H15A C15 H15B 109.5
Si2 C15 H15C 109.5
H15A C15 H15C 109.5
H15B C15 H15C 109.5
Si2 C16 H16A 109.5
Si2 C16 H16B 109.5
H16A C16 H16B 109.5
Si2 C16 H16C 109.5
H16A C16 H16C 109.5
H16B C16 H16C 109.5
C26 C17 N3 118.44(13)
C26 C17 C18 118.96(13)
N3 C17 C18 122.60(13)
C23 C18 C19 117.20(12)
C23 C18 C17 116.42(12)
C19 C18 C17 126.37(12)
C20 C19 N4 117.73(12)
C20 C19 C18 118.11(12)
N4 C19 C18 124.14(12)
C19 C20 C21 123.37(14)
C19 C20 H20 118.3
C21 C20 H20 118.3
C22 C21 C20 119.74(14)
C22 C21 H21 120.1
C20 C21 H21 120.1
C21 C22 C23 120.33(14)
C21 C22 H22 119.8
C23 C22 H22 119.8
C22 C23 C24 117.31(13)
C22 C23 C18 121.22(13)
C24 C23 C18 121.47(13)
C25 C24 C23 120.41(14)
C25 C24 H24 119.8
C23 C24 H24 119.8
C24 C25 C26 119.58(14)
C24 C25 H25 120.2
C26 C25 H25 120.2
C17 C26 C25 123.02(14)
C17 C26 H26 118.5
C25 C26 H26 118.5
N3 Si3' C28' 113.1(6)
N3 Si3' C29' 107.2(6)
C28' Si3' C29' 109.0(8)
Si3' C28' H28D 109.5
Si3' C28' H28E 109.5
H28D C28' H28E 109.5
Si3' C28' H28F 109.5
H28D C28' H28F 109.5
H28E C28' H28F 109.5
Si3' C29' H29D 109.5
Si3' C29' H29E 109.5
H29D C29' H29E 109.5
Si3' C29' H29F 109.5
H29D C29' H29F 109.5
H29E C29' H29F 109.5
Si4 C30 H30A 109.5
Si4 C30 H30B 109.5
H30A C30 H30B 109.5
Si4 C30 H30C 109.5
H30A C30 H30C 109.5
H30B C30 H30C 109.5
Si4 C31 H31A 109.5
Si4 C31 H31B 109.5
H31A C31 H31B 109.5
Si4 C31 H31C 109.5
H31A C31 H31C 109.5
H31B C31 H31C 109.5
Si4 C32 H32A 109.5
Si4 C32 H32B 109.5
H32A C32 H32B 109.5
Si4 C32 H32C 109.5
H32A C32 H32C 109.5
H32B C32 H32C 109.5

loop_
_geom_bond_atom_site_label_1
_geom_bond_atom_site_label_2
_geom_bond_distance
Bi1 N1 2.1648(12)
Bi1 N2 2.1662(12)
Bi1 Bi2 3.0197(2)
Bi2 N3 2.1625(13)
Bi2 N4 2.1653(12)
Si1 N1 1.7425(13)
Si1 C11 1.8649(18)
Si1 C13 1.8707(17)
Si1 C12 1.8743(18)
Si2 N2 1.7419(13)
Si2 C15 1.8601(18)
Si2 C14 1.8602(18)
Si2 C16 1.8693(19)
Si3 N3 1.7477(18)
Si3 C27 1.859(2)
Si3 C28 1.864(3)
Si3 C29 1.870(3)
Si4 N4 1.7470(13)
Si4 C30 1.8635(17)
Si4 C31 1.8737(16)
Si4 C32 1.8750(18)
N1 C1 1.4094(18)
N2 C3 1.3988(19)
N3 C17 1.4038(19)
N3 Si3' 1.766(8)
N4 C19 1.4079(18)
C1 C10 1.394(2)
C1 C2 1.4547(19)
C2 C7 1.443(2)
C2 C3 1.4563(19)
C3 C4 1.393(2)
C4 C5 1.400(2)
C4 H4 0.9500
C5 C6 1.366(2)
C5 H5 0.9500
C6 C7 1.417(2)
C6 H6 0.9500
C7 C8 1.417(2)
C8 C9 1.362(2)
C8 H8 0.9500
C9 C10 1.401(2)
C9 H9 0.9500
C10 H10 0.9500
C11 H11A 0.9800
C11 H11B 0.9800
C11 H11C 0.9800
C12 H12A 0.9800
C12 H12B 0.9800
C12 H12C 0.9800
C13 H13A 0.9800
C13 H13B 0.9800
C13 H13C 0.9800
C14 H14A 0.9800
C14 H14B 0.9800
C14 H14C 0.9800
C15 H15A 0.9800
C15 H15B 0.9800
C15 H15C 0.9800
C16 H16A 0.9800
C16 H16B 0.9800
C16 H16C 0.9800
C17 C26 1.392(2)
C17 C18 1.4576(19)
C18 C23 1.4419(19)
C18 C19 1.4548(19)
C19 C20 1.3950(19)
C20 C21 1.399(2)
C20 H20 0.9500
C21 C22 1.363(2)
C21 H21 0.9500
C22 C23 1.416(2)
C22 H22 0.9500
C23 C24 1.420(2)
C24 C25 1.366(2)
C24 H24 0.9500
C25 C26 1.400(2)
C25 H25 0.9500
C26 H26 0.9500
C27 H27A 0.9800
C27 H27B 0.9800
C27 H27C 0.9800
C28 H28A 0.9800
C28 H28B 0.9800
C28 H28C 0.9800
C29 H29A 0.9800
C29 H29B 0.9800
C29 H29C 0.9800
Si3' C28' 1.824(12)
Si3' C29' 1.871(12)
C28' H28D 0.9800
C28' H28E 0.9800
C28' H28F 0.9800
C29' H29D 0.9800
C29' H29E 0.9800
C29' H29F 0.9800
C30 H30A 0.9800
C30 H30B 0.9800
C30 H30C 0.9800
C31 H31A 0.9800
C31 H31B 0.9800
C31 H31C 0.9800
C32 H32A 0.9800
C32 H32B 0.9800
C32 H32C 0.9800

loop_
_geom_torsion_atom_site_label_1
_geom_torsion_atom_site_label_2
_geom_torsion_atom_site_label_3
_geom_torsion_atom_site_label_4
_geom_torsion
N1 Bi1 Bi2 N3 96.67(5)
N2 Bi1 Bi2 N3 -178.80(5)
N1 Bi1 Bi2 N4 -178.28(4)
N2 Bi1 Bi2 N4 -93.75(5)
C11 Si1 N1 C1 58.02(14)
C13 Si1 N1 C1 176.66(12)
C12 Si1 N1 C1 -65.62(14)
C11 Si1 N1 Bi1 -124.05(9)
C13 Si1 N1 Bi1 -5.41(10)
C12 Si1 N1 Bi1 112.31(9)
N2 Bi1 N1 C1 -52.67(10)
Bi2 Bi1 N1 C1 36.22(9)
N2 Bi1 N1 Si1 129.20(8)
Bi2 Bi1 N1 Si1 -141.91(7)
C15 Si2 N2 C3 1.67(17)
C14 Si2 N2 C3 124.74(15)
C16 Si2 N2 C3 -117.45(14)
C15 Si2 N2 Bi1 -179.79(9)
C14 Si2 N2 Bi1 -56.72(11)
C16 Si2 N2 Bi1 61.08(10)
N1 Bi1 N2 C3 55.52(10)
Bi2 Bi1 N2 C3 -34.42(10)
N1 Bi1 N2 Si2 -123.24(8)
Bi2 Bi1 N2 Si2 146.82(7)
C27 Si3 N3 C17 45.99(18)
C28 Si3 N3 C17 164.34(17)
C29 Si3 N3 C17 -78.77(18)
C27 Si3 N3 Si3' -82.4(11)
C28 Si3 N3 Si3' 35.9(11)
C29 Si3 N3 Si3' 152.8(12)
C27 Si3 N3 Bi2 -152.33(10)
C28 Si3 N3 Bi2 -33.98(15)
C29 Si3 N3 Bi2 82.91(13)
N4 Bi2 N3 C17 -55.50(10)
Bi1 Bi2 N3 C17 33.69(10)
N4 Bi2 N3 Si3 140.98(10)
Bi1 Bi2 N3 Si3 -129.84(10)
N4 Bi2 N3 Si3' 126.6(3)
Bi1 Bi2 N3 Si3' -144.2(3)
C30 Si4 N4 C19 -60.26(14)
C31 Si4 N4 C19 -178.50(12)
C32 Si4 N4 C19 63.90(14)
C30 Si4 N4 Bi2 130.71(8)
C31 Si4 N4 Bi2 12.47(9)
C32 Si4 N4 Bi2 -105.13(9)
N3 Bi2 N4 C19 50.15(10)
Bi1 Bi2 N4 C19 -39.88(9)
N3 Bi2 N4 Si4 -139.80(8)
Bi1 Bi2 N4 Si4 130.17(6)
Si1 N1 C1 C10 34.35(18)
Bi1 N1 C1 C10 -143.67(11)
Si1 N1 C1 C2 -147.66(11)
Bi1 N1 C1 C2 34.32(17)
C10 C1 C2 C7 0.28(19)
N1 C1 C2 C7 -177.70(13)
C10 C1 C2 C3 179.55(14)
N1 C1 C2 C3 1.6(2)
Si2 N2 C3 C4 -43.4(2)
Bi1 N2 C3 C4 138.03(12)
Si2 N2 C3 C2 138.58(13)
Bi1 N2 C3 C2 -39.98(17)
C7 C2 C3 C4 3.03(19)
C1 C2 C3 C4 -176.24(14)
C7 C2 C3 N2 -178.97(13)
C1 C2 C3 N2 1.8(2)
N2 C3 C4 C5 178.34(14)
C2 C3 C4 C5 -3.6(2)
C3 C4 C5 C6 1.8(2)
C4 C5 C6 C7 0.5(2)
C5 C6 C7 C8 179.49(14)
C5 C6 C7 C2 -0.8(2)
C1 C2 C7 C6 178.40(13)
C3 C2 C7 C6 -0.9(2)
C1 C2 C7 C8 -1.9(2)
C3 C2 C7 C8 178.72(13)
C6 C7 C8 C9 -178.65(15)
C2 C7 C8 C9 1.7(2)
C7 C8 C9 C10 0.3(2)
N1 C1 C10 C9 179.82(14)
C2 C1 C10 C9 1.7(2)
C8 C9 C10 C1 -2.1(2)
Si3 N3 C17 C26 24.5(2)
Si3' N3 C17 C26 39.5(4)
Bi2 N3 C17 C26 -137.90(12)
Si3 N3 C17 C18 -155.64(13)
Si3' N3 C17 C18 -140.7(4)
Bi2 N3 C17 C18 41.93(17)
C26 C17 C18 C23 -4.16(19)
N3 C17 C18 C23 176.01(13)
C26 C17 C18 C19 176.30(14)
N3 C17 C18 C19 -3.5(2)
Si4 N4 C19 C20 -21.69(18)
Bi2 N4 C19 C20 147.55(11)
Si4 N4 C19 C18 160.06(11)
Bi2 N4 C19 C18 -30.70(17)
C23 C18 C19 C20 -0.85(19)
C17 C18 C19 C20 178.68(13)
C23 C18 C19 N4 177.39(13)
C17 C18 C19 N4 -3.1(2)
N4 C19 C20 C21 -179.22(14)
C18 C19 C20 C21 -0.9(2)
C19 C20 C21 C22 1.6(2)
C20 C21 C22 C23 -0.6(2)
C21 C22 C23 C24 179.10(14)
C21 C22 C23 C18 -1.2(2)
C19 C18 C23 C22 1.9(2)
C17 C18 C23 C22 -177.72(13)
C19 C18 C23 C24 -178.42(13)
C17 C18 C23 C24 2.0(2)
C22 C23 C24 C25 -179.57(14)
C18 C23 C24 C25 0.7(2)
C23 C24 C25 C26 -1.2(2)
N3 C17 C26 C25 -176.27(14)
C18 C17 C26 C25 3.9(2)
C24 C25 C26 C17 -1.1(2)
C17 N3 Si3' C28' 137.4(8)
Si3 N3 Si3' C28' -161.7(16)
Bi2 N3 Si3' C28' -45.2(7)
C17 N3 Si3' C29' -102.5(7)
Si3 N3 Si3' C29' -41.6(10)
Bi2 N3 Si3' C29' 74.9(6)
